data_2008950
loop_
_publ_author_name
'Vyas, K.'
'Moses Babu, J.'
'Om Reddy, G.'

_publ_section_title
;
 Domperidone maleate
;
_journal_issue 9
_journal_name_full 'Acta Crystallographica Section C'
_journal_page_first IUC9900104
_journal_paper_doi 10.1107/S010827019909887X
_journal_volume 55
_journal_year 1999
_chemical_formula_iupac 'C22 H25 Cl1 N5 O2 1+, C4 H3 O4 1-, 2.5H2 O1'
_chemical_formula_moiety 'C22 H25 Cl1 N5 O2 1+, C4 H3 O4 1-, 2.5H2 O1'
_chemical_formula_sum 'C26 H33 Cl N5 O8.5'
_chemical_formula_weight 587.03
_space_group_IT_number 14
_symmetry_cell_setting monoclinic
_symmetry_space_group_name_Hall '-P 2yn'
_symmetry_space_group_name_H-M 'P 1 21/n 1'
_cell_angle_alpha 90
_cell_angle_beta 95.87(6)
_cell_angle_gamma 90
_cell_formula_units_Z 4
_cell_length_a 6.676(5)
_cell_length_b 24.324(7)
_cell_length_c 17.660(10)
_cell_measurement_reflns_used 16
_cell_measurement_temperature 298.2
_cell_measurement_theta_max 28.8
_cell_measurement_theta_min 16.9
_cell_volume 2853(3)
_computing_cell_refinement 'MSC/AFC Diffractometer Control Software'
_computing_data_collection
;
MSC/AFC Diffractometer Control Software
(Molecular Structure Corporation, 1994)
;
_computing_data_reduction 'TEXSAN (Molecular Structure Corporation, 1992-1997)'
_computing_publication_material TEXSAN
_computing_structure_refinement TEXSAN
_diffrn_ambient_temperature 298.2
_diffrn_measurement_device_type 'Rigaku AFC=7S'
_diffrn_measurement_method \w-2\q
_diffrn_radiation_monochromator graphite
_diffrn_radiation_source 'X-ray tube'
_diffrn_radiation_type CuK\a
_diffrn_radiation_wavelength 1.5418
_diffrn_reflns_av_R_equivalents 0.06773
_diffrn_reflns_limit_h_max 7
_diffrn_reflns_limit_h_min 0
_diffrn_reflns_limit_k_max 29
_diffrn_reflns_limit_k_min 0
_diffrn_reflns_limit_l_max 21
_diffrn_reflns_limit_l_min -21
_diffrn_reflns_number 5786
_diffrn_reflns_reduction_process 'Lp corrections applied'
_diffrn_reflns_theta_max 70.09
_diffrn_reflns_theta_min 2.52
_diffrn_standards_decay_% -0.98
_diffrn_standards_interval_count 150
_diffrn_standards_number 3
_exptl_absorpt_coefficient_mu 1.691
_exptl_absorpt_correction_T_max 1.000
_exptl_absorpt_correction_T_min 0.869
_exptl_absorpt_correction_type empirical
_exptl_absorpt_process_details '(DIFABS; Walker & Stuart, 1983)'
_exptl_crystal_colour colorless
_exptl_crystal_density_diffrn 1.367
_exptl_crystal_density_method 'not measured'
_exptl_crystal_description block
_exptl_crystal_F_000 1236.00
_exptl_crystal_size_max 0.5
_exptl_crystal_size_mid 0.30
_exptl_crystal_size_min 0.20
_refine_diff_density_max 0.22
_refine_diff_density_min -0.32
_refine_ls_extinction_coef 3.0(6)E-6
_refine_ls_extinction_method 'Zachariasen (1967)'
_refine_ls_goodness_of_fit_all 1.807
_refine_ls_goodness_of_fit_ref 1.964
_refine_ls_hydrogen_treatment mixed
_refine_ls_matrix_type full
_refine_ls_number_constraints 0
_refine_ls_number_parameters 387
_refine_ls_number_reflns 4047
_refine_ls_number_restraints 0
_refine_ls_R_factor_all 0.085
_refine_ls_R_factor_gt 0.062
_refine_ls_shift/su_max 0.005
_refine_ls_shift/su_mean 0.0009
_refine_ls_structure_factor_coef F
_refine_ls_weighting_details 'w = 1/[\s^2^(Fo) + 0.00051|Fo|^2^]'
_refine_ls_weighting_scheme sigma
_refine_ls_wR_factor_all 0.082
_refine_ls_wR_factor_ref 0.078
_reflns_number_gt 4047
_reflns_number_total 5290
_reflns_threshold_expression I>0.9\s(I)
_cod_data_source_file qa0146.cif
_cod_data_source_block qa0146
_cod_original_sg_symbol_H-M 'P 21/n'
_cod_original_formula_sum 'C26 H33 Cl N5 O8.50'
_cod_database_code 2008950

loop_
_symmetry_equiv_pos_as_xyz
'  +x,  +y,  +z'
1/2-x,1/2+y,1/2-z
'  -x,  -y,  -z'
1/2+x,1/2-y,1/2+z

loop_
_atom_site_label
_atom_site_fract_x
_atom_site_fract_y
_atom_site_fract_z
_atom_site_U_iso_or_equiv
_atom_site_adp_type
_atom_site_calc_flag
_atom_site_calc_attached_atom
_atom_site_refinement_flags
_atom_site_occupancy
Cl1 0.2367(2) -0.08175(5) 1.03494(5) 0.1011(3) Uani d ? . 1.000
O1 0.9069(3) -0.03996(8) 0.73170(10) 0.0698(6) Uani d ? . 1.000
O2 0.4661(3) 0.34519(8) 0.62630(10) 0.0713(6) Uani d ? . 1.000
O3 0.1656(3) 0.14600(10) 0.78870(10) 0.0823(7) Uani d ? . 1.000
O4 0.3633(4) 0.21550(10) 0.82380(10) 0.0877(8) Uani d ? . 1.000
O5 0.2173(4) 0.31220(10) 1.01380(10) 0.0957(9) Uani d ? . 1.000
O6 0.3894(4) 0.28630(10) 0.92180(10) 0.0832(8) Uani d ? . 1.000
O7 0.0948(6) -0.08360(10) 0.4753(2) 0.1410(10) Uani d ? . 1.000
O8 0.8404(8) -0.0318(2) 0.5705(2) 0.181(2) Uani d ? . 1.000
O9 0.439(2) -0.0175(6) 0.5046(8) 0.207(6) Uani d ? . 0.500
N1 0.7580(4) -0.07170(10) 0.83670(10) 0.0617(7) Uani d ? . 1.000
N2 0.6132(3) -0.00285(9) 0.77130(10) 0.0575(6) Uani d ? . 1.000
N3 0.4210(3) 0.14967(8) 0.67660(10) 0.0518(6) Uani d ? . 1.000
N4 0.1660(3) 0.30858(9) 0.65810(10) 0.0639(7) Uani d ? . 1.000
N5 0.3129(4) 0.37150(10) 0.73360(10) 0.0643(7) Uani d ? . 1.000
C1 0.7743(4) -0.03880(10) 0.7753(2) 0.0583(8) Uani d ? . 1.000
C2 0.5905(4) -0.05790(10) 0.8719(2) 0.0579(7) Uani d ? . 1.000
C3 0.5145(5) -0.07950(10) 0.9351(2) 0.0679(9) Uani d ? . 1.000
C4 0.3412(5) -0.05540(10) 0.9562(2) 0.0708(9) Uani d ? . 1.000
C5 0.2485(5) -0.01150(10) 0.9174(2) 0.0730(10) Uani d ? . 1.000
C6 0.3268(5) 0.01030(10) 0.8546(2) 0.0669(9) Uani d ? . 1.000
C7 0.4979(4) -0.01350(10) 0.8312(2) 0.0568(7) Uani d ? . 1.000
C8 0.5995(4) 0.04400(10) 0.7199(2) 0.0568(7) Uani d ? . 1.000
C9 0.6571(4) 0.09620(10) 0.7636(2) 0.0593(8) Uani d ? . 1.000
C10 0.3938(4) 0.04860(10) 0.6743(2) 0.0623(8) Uani d ? . 1.000
C11 0.6328(4) 0.14670(10) 0.7134(2) 0.0570(7) Uani d ? . 1.000
C12 0.3763(4) 0.10080(10) 0.6266(2) 0.0614(8) Uani d ? . 1.000
C13 0.3837(4) 0.20340(10) 0.6367(2) 0.0617(8) Uani d ? . 1.000
C14 0.1637(5) 0.21270(10) 0.6106(2) 0.0711(9) Uani d ? . 1.000
C15 0.1239(5) 0.27330(10) 0.5924(2) 0.0730(9) Uani d ? . 1.000
C16 0.3301(4) 0.34280(10) 0.6682(2) 0.0610(8) Uani d ? . 1.000
C17 0.1391(4) 0.35670(10) 0.7645(2) 0.0649(9) Uani d ? . 1.000
C18 0.0551(6) 0.37360(10) 0.8281(2) 0.0820(10) Uani d ? . 1.000
C19 -0.1264(6) 0.3493(2) 0.8431(3) 0.0990(10) Uani d ? . 1.000
C20 -0.2175(6) 0.3093(2) 0.7936(3) 0.102(2) Uani d ? . 1.000
C21 -0.1333(5) 0.29270(10) 0.7307(3) 0.0860(10) Uani d ? . 1.000
C22 0.0459(4) 0.31620(10) 0.7162(2) 0.0655(9) Uani d ? . 1.000
C23 0.2188(5) 0.18390(10) 0.8338(2) 0.0706(9) Uani d ? . 1.000
C24 0.1102(6) 0.1910(2) 0.9009(2) 0.1040(10) Uani d ? . 1.000
C25 0.1225(7) 0.2296(2) 0.9536(2) 0.108(2) Uani d ? . 1.000
C26 0.2465(5) 0.2794(2) 0.9636(2) 0.0740(10) Uani d ? . 1.000
H1 0.846(6) -0.1040(10) 0.846(2) 0.100(10) Uiso d ? . 1.000
H2 0.5764 -0.1091 0.9627 0.078 Uiso c ? . 1.000
H3 0.1301 0.0038 0.9335 0.085 Uiso c ? . 1.000
H4 0.2654 0.0406 0.8281 0.075 Uiso c ? . 1.000
H5 0.6971 0.0385 0.6847 0.065 Uiso c ? . 1.000
H6 0.5720 0.0997 0.8036 0.067 Uiso c ? . 1.000
H7 0.7929 0.0935 0.7848 0.067 Uiso c ? . 1.000
H8 0.2923 0.0486 0.7085 0.073 Uiso c ? . 1.000
H9 0.3738 0.0175 0.6414 0.073 Uiso c ? . 1.000
H10 0.6621 0.1785 0.7439 0.066 Uiso c ? . 1.000
H11 0.7229 0.1445 0.6756 0.066 Uiso c ? . 1.000
H12 0.2441 0.1036 0.6019 0.072 Uiso c ? . 1.000
H13 0.4706 0.0993 0.5900 0.072 Uiso c ? . 1.000
H14 0.328(4) 0.1490(10) 0.717(2) 0.064(8) Uiso d ? . 1.000
H15 0.4580 0.2042 0.5938 0.071 Uiso c ? . 1.000
H16 0.4295 0.2323 0.6709 0.071 Uiso c ? . 1.000
H17 0.0842 0.2015 0.6500 0.085 Uiso c ? . 1.000
H18 0.1266 0.1913 0.5664 0.085 Uiso c ? . 1.000
H19 -0.0140 0.2777 0.5738 0.086 Uiso c ? . 1.000
H20 0.2065 0.2845 0.5549 0.086 Uiso c ? . 1.000
H21 0.401(6) 0.3990(10) 0.746(2) 0.100(10) Uiso d ? . 1.000
H22 0.1201 0.4013 0.8608 0.093 Uiso c ? . 1.000
H23 -0.1883 0.3597 0.8864 0.115 Uiso c ? . 1.000
H24 -0.3410 0.2935 0.8037 0.117 Uiso c ? . 1.000
H25 -0.1946 0.2652 0.6976 0.096 Uiso c ? . 1.000
H26 0.0124 0.1629 0.9061 0.124 Uiso c ? . 1.000
H27 0.0346 0.2242 0.9923 0.131 Uiso c ? . 1.000
H28 0.409(8) 0.257(2) 0.886(3) 0.16(2) Uiso d ? . 1.000
H29 0.1418 -0.1153 0.4896 0.145 Uiso c ? . 1.000
H30 0.2085 -0.0650 0.4981 0.140 Uiso c ? . 1.000
H31 0.8502 -0.0676 0.5627 0.145 Uiso c ? . 1.000
H32 1.0010 -0.0281 0.6007 0.222 Uiso c ? . 1.000

loop_
_atom_site_aniso_label
_atom_site_aniso_U_11
_atom_site_aniso_U_22
_atom_site_aniso_U_33
_atom_site_aniso_U_12
_atom_site_aniso_U_13
_atom_site_aniso_U_23
Cl1 0.1185(8) 0.1171(8) 0.0699(5) -0.0344(6) 0.0203(5) 0.0056(5)
O1 0.0620(10) 0.0690(10) 0.0800(10) 0.0130(10) 0.0120(10) 0.0120(10)
O2 0.0670(10) 0.0650(10) 0.0810(10) -0.0090(10) 0.0020(10) -0.0050(10)
O3 0.0810(10) 0.0810(10) 0.087(2) -0.0110(10) 0.0200(10) -0.0140(10)
O4 0.086(2) 0.097(2) 0.086(2) -0.0230(10) 0.0330(10) -0.0160(10)
O5 0.098(2) 0.110(2) 0.080(2) 0.0050(10) 0.0150(10) -0.0200(10)
O6 0.080(2) 0.093(2) 0.0780(10) -0.0130(10) 0.0170(10) -0.0100(10)
O7 0.157(3) 0.109(2) 0.153(3) 0.001(2) -0.003(2) 0.008(2)
O8 0.237(5) 0.192(4) 0.121(3) 0.036(4) 0.048(3) 0.030(3)
O9 0.190(10) 0.26(2) 0.180(8) -0.016(9) 0.044(9) -0.040(10)
N1 0.0600(10) 0.0540(10) 0.070(2) 0.0030(10) 0.0010(10) 0.0090(10)
N2 0.0540(10) 0.0530(10) 0.0660(10) 0.0070(10) 0.0070(10) 0.0080(10)
N3 0.0510(10) 0.0480(10) 0.0560(10) -0.0010(10) 0.0030(10) 0.0018(9)
N4 0.0550(10) 0.0490(10) 0.084(2) -0.0050(10) -0.0100(10) 0.0000(10)
N5 0.0540(10) 0.0610(10) 0.076(2) -0.0070(10) -0.0020(10) -0.0030(10)
C1 0.053(2) 0.0550(10) 0.066(2) 0.0030(10) 0.0030(10) 0.0040(10)
C2 0.059(2) 0.0510(10) 0.062(2) -0.0050(10) -0.0020(10) 0.0000(10)
C3 0.079(2) 0.060(2) 0.062(2) -0.0120(10) -0.004(2) 0.0050(10)
C4 0.075(2) 0.076(2) 0.061(2) -0.021(2) 0.006(2) -0.0020(10)
C5 0.070(2) 0.077(2) 0.074(2) -0.007(2) 0.012(2) -0.009(2)
C6 0.063(2) 0.067(2) 0.072(2) 0.0030(10) 0.0090(10) 0.0000(10)
C7 0.057(2) 0.0520(10) 0.061(2) -0.0010(10) 0.0050(10) 0.0000(10)
C8 0.059(2) 0.0510(10) 0.060(2) 0.0060(10) 0.0070(10) 0.0070(10)
C9 0.0510(10) 0.0590(10) 0.067(2) -0.0010(10) -0.0010(10) 0.0070(10)
C10 0.069(2) 0.0510(10) 0.064(2) 0.0010(10) -0.0070(10) -0.0040(10)
C11 0.0500(10) 0.0550(10) 0.066(2) -0.0040(10) 0.0020(10) 0.0040(10)
C12 0.070(2) 0.0540(10) 0.058(2) 0.0040(10) -0.0030(10) -0.0040(10)
C13 0.066(2) 0.0500(10) 0.069(2) -0.0010(10) 0.0040(10) 0.0090(10)
C14 0.073(2) 0.0500(10) 0.085(2) -0.0020(10) -0.018(2) 0.0030(10)
C15 0.074(2) 0.0510(10) 0.087(2) 0.0000(10) -0.023(2) 0.0000(10)
C16 0.053(2) 0.0540(10) 0.074(2) -0.0020(10) -0.0050(10) 0.0020(10)
C17 0.055(2) 0.063(2) 0.076(2) 0.0020(10) 0.0000(10) 0.0100(10)
C18 0.077(2) 0.081(2) 0.087(2) 0.007(2) 0.005(2) 0.010(2)
C19 0.088(3) 0.105(3) 0.107(3) 0.024(2) 0.027(2) 0.028(2)
C20 0.073(2) 0.091(3) 0.144(4) 0.001(2) 0.019(3) 0.034(3)
C21 0.060(2) 0.073(2) 0.124(3) -0.006(2) 0.000(2) 0.019(2)
C22 0.052(2) 0.0530(10) 0.089(2) -0.0020(10) -0.007(2) 0.0110(10)
C23 0.063(2) 0.075(2) 0.076(2) -0.002(2) 0.014(2) 0.001(2)
C24 0.102(3) 0.113(3) 0.105(3) -0.042(2) 0.054(2) -0.025(2)
C25 0.108(3) 0.123(3) 0.101(3) -0.035(3) 0.052(2) -0.030(3)
C26 0.068(2) 0.093(2) 0.062(2) 0.002(2) 0.007(2) -0.001(2)

loop_
_atom_type_symbol
_atom_type_scat_dispersion_real
_atom_type_scat_dispersion_imag
_atom_type_scat_source
C 0.017 0.009
;International Tables for Crystallography
(1992, Vol. C, Tables 4.2.6.8 and 6.1.1.1)
;
H 0.000 0.000
;International Tables for Crystallography
(1992, Vol. C, Table 6.1.1.2)
;
N 0.029 0.018
;International Tables for Crystallography
(1992, Vol. C, Tables 4.2.6.8 and 6.1.1.1)
;
O 0.047 0.032
;International Tables for Crystallography
(1992, Vol. C, Tables 4.2.6.8 and 6.1.1.1)
;
Cl 0.348 0.702
;International Tables for Crystallography
(1992, Vol. C, Tables 4.2.6.8 and 6.1.1.1)
;

loop_
_geom_angle_atom_site_label_1
_geom_angle_atom_site_label_2
_geom_angle_atom_site_label_3
_geom_angle
_geom_angle_publ_flag
C26 O6 H28 116(3) no
H29 O7 H30 92.9 no
H31 O8 H32 93.9 no
C1 N1 C2 110.6(2) no
C1 N1 H1 120(2) no
C2 N1 H1 128(2) no
C1 N2 C7 109.3(2) no
C1 N2 C8 121.7(2) no
C7 N2 C8 128.0(2) no
C11 N3 C12 110.0(2) no
C11 N3 C13 110.5(2) no
C11 N3 H14 109(2) no
C12 N3 C13 113.8(2) no
C12 N3 H14 108(2) no
C13 N3 H14 106(2) no
C15 N4 C16 123.4(3) no
C15 N4 C22 126.6(2) no
C16 N4 C22 109.8(2) no
C16 N5 C17 110.4(3) no
C16 N5 H21 118(2) no
C17 N5 H21 131(2) no
O1 C1 N1 127.3(3) no
O1 C1 N2 126.0(3) no
N1 C1 N2 106.7(3) no
N1 C2 C3 131.2(3) no
N1 C2 C7 106.9(2) no
C3 C2 C7 121.9(3) no
C2 C3 C4 116.5(3) no
C2 C3 H2 122.1 no
C4 C3 H2 121.4 no
Cl1 C4 C3 118.4(3) no
Cl1 C4 C5 119.0(3) no
C3 C4 C5 122.6(3) no
C4 C5 C6 120.6(3) no
C4 C5 H3 120.2 no
C6 C5 H3 119.2 no
C5 C6 C7 118.1(3) no
C5 C6 H4 121.2 no
C7 C6 H4 120.7 no
N2 C7 C2 106.5(2) no
N2 C7 C6 133.2(3) no
C2 C7 C6 120.3(3) no
N2 C8 C9 110.0(2) no
N2 C8 C10 112.5(2) no
N2 C8 H5 107.1 no
C9 C8 C10 112.1(2) no
C9 C8 H5 107.1 no
C10 C8 H5 107.8 no
C8 C9 C11 112.1(2) no
C8 C9 H6 108.3 no
C8 C9 H7 109.1 no
C11 C9 H6 108.8 no
C11 C9 H7 109.2 no
H6 C9 H7 109.3 no
C8 C10 C12 111.6(2) no
C8 C10 H8 109.1 no
C8 C10 H9 109.1 no
C12 C10 H8 109.3 no
C12 C10 H9 109.0 no
H8 C10 H9 108.8 no
N3 C11 C9 109.4(2) no
N3 C11 H10 109.8 no
N3 C11 H11 109.8 no
C9 C11 H10 108.9 no
C9 C11 H11 109.2 no
H10 C11 H11 109.8 no
N3 C12 C10 109.8(2) no
N3 C12 H12 109.6 no
N3 C12 H13 109.1 no
C10 C12 H12 109.4 no
C10 C12 H13 109.1 no
H12 C12 H13 109.9 no
N3 C13 C14 112.6(2) no
N3 C13 H15 108.6 no
N3 C13 H16 108.5 no
C14 C13 H15 109.0 no
C14 C13 H16 108.8 no
H15 C13 H16 109.3 no
C13 C14 C15 110.5(2) no
C13 C14 H17 109.3 no
C13 C14 H18 109.5 no
C15 C14 H17 109.3 no
C15 C14 H18 109.2 no
H17 C14 H18 109.0 no
N4 C15 C14 112.9(2) no
N4 C15 H19 108.1 no
N4 C15 H20 108.2 no
C14 C15 H19 108.9 no
C14 C15 H20 109.0 no
H19 C15 H20 109.8 no
O2 C16 N4 125.4(3) no
O2 C16 N5 128.0(3) no
N4 C16 N5 106.6(3) no
N5 C17 C18 132.7(3) no
N5 C17 C22 106.4(3) no
C18 C17 C22 120.9(3) no
C17 C18 C19 117.7(4) no
C17 C18 H22 120.3 no
C19 C18 H22 122.0 no
C18 C19 C20 120.2(4) no
C18 C19 H23 120.2 no
C20 C19 H23 119.6 no
C19 C20 C21 121.8(4) no
C19 C20 H24 119.8 no
C21 C20 H24 118.4 no
C20 C21 C22 118.0(4) no
C20 C21 H25 121.6 no
C22 C21 H25 120.4 no
N4 C22 C17 106.9(3) no
N4 C22 C21 131.8(3) no
C17 C22 C21 121.3(4) no
O3 C23 O4 122.3(3) no
O3 C23 C24 118.1(3) no
O4 C23 C24 119.5(3) no
C23 C24 C25 131.0(4) no
C23 C24 H26 113.3 no
C25 C24 H26 115.7 no
C24 C25 C26 131.8(4) no
C24 C25 H27 114.1 no
C26 C25 H27 114.1 no
O5 C26 O6 121.2(3) no
O5 C26 C25 119.7(3) no
O6 C26 C25 119.0(3) no

loop_
_geom_bond_atom_site_label_1
_geom_bond_atom_site_label_2
_geom_bond_site_symmetry_1
_geom_bond_site_symmetry_2
_geom_bond_distance
_geom_bond_publ_flag
Cl1 C4 . . 1.740(3) no
O1 C1 . . 1.231(4) no
O2 C16 . . 1.230(4) no
O3 C23 . . 1.247(4) no
O4 C23 . . 1.258(4) no
O5 C26 . . 1.223(4) no
O6 C26 . . 1.276(4) no
O6 H28 . . 0.97(5) no
O7 H29 . . 0.86 no
O7 H30 . . 0.94 no
O8 H31 . . 0.88 no
O8 H32 . . 1.15 no
O9 O9 . 3_656 1.20(2) no
N1 C1 . . 1.360(4) no
N1 C2 . . 1.375(4) no
N1 H1 . . 0.98(4) no
N2 C1 . . 1.383(4) no
N2 C7 . . 1.395(4) no
N2 C8 . . 1.454(3) no
N3 C11 . . 1.495(3) no
N3 C12 . . 1.493(3) no
N3 C13 . . 1.495(3) no
N3 H14 . . 0.99(3) no
N4 C15 . . 1.447(4) no
N4 C16 . . 1.373(4) no
N4 C22 . . 1.378(4) no
N5 C16 . . 1.365(4) no
N5 C17 . . 1.379(4) no
N5 H21 . . 0.91(4) no
C2 C3 . . 1.377(4) no
C2 C7 . . 1.405(4) no
C3 C4 . . 1.381(5) no
C3 H2 . . 0.94 no
C4 C5 . . 1.383(5) no
C5 C6 . . 1.380(4) no
C5 H3 . . 0.94 no
C6 C7 . . 1.382(4) no
C6 H4 . . 0.94 no
C8 C9 . . 1.515(4) no
C8 C10 . . 1.523(4) no
C8 H5 . . 0.95 no
C9 C11 . . 1.515(4) no
C9 H6 . . 0.95 no
C9 H7 . . 0.95 no
C10 C12 . . 1.521(4) no
C10 H8 . . 0.95 no
C10 H9 . . 0.96 no
C11 H10 . . 0.95 no
C11 H11 . . 0.94 no
C12 H12 . . 0.95 no
C12 H13 . . 0.95 no
C13 C14 . . 1.511(4) no
C13 H15 . . 0.95 no
C13 H16 . . 0.96 no
C14 C15 . . 1.527(4) no
C14 H17 . . 0.96 no
C14 H18 . . 0.95 no
C15 H19 . . 0.95 no
C15 H20 . . 0.94 no
C17 C18 . . 1.369(5) no
C17 C22 . . 1.406(4) no
C18 C19 . . 1.397(5) no
C18 H22 . . 0.96 no
C19 C20 . . 1.404(6) no
C19 H23 . . 0.94 no
C20 C21 . . 1.357(6) no
C20 H24 . . 0.94 no
C21 C22 . . 1.374(5) no
C21 H25 . . 0.95 no
C23 C24 . . 1.461(5) no
C24 C25 . . 1.320(5) no
C24 H26 . . 0.96 no
C25 C26 . . 1.468(5) no
C25 H27 . . 0.95 no

loop_
_geom_contact_atom_site_label_1
_geom_contact_atom_site_label_2
_geom_contact_distance
_geom_contact_site_symmetry_2
_geom_contact_publ_flag
Cl1 O2 3.509(2) 2_546 no
Cl1 C9 3.574(3) 3_657 no
Cl1 C7 3.639(3) 3_657 no
Cl1 C6 3.763(4) 3_657 no
Cl1 C24 3.774(4) 3_557 no
Cl1 C2 3.898(3) 3_657 no
O1 O8 2.844(5) . no
O1 N5 2.877(3) 2_646 no
O1 C19 3.465(4) 2_546 no
O1 C6 3.580(4) 1_655 no
O1 C16 3.702(3) 2_646 no
O1 O2 3.791(3) 2_646 no
O1 C18 3.793(4) 2_546 no
O1 C5 3.860(4) 1_655 no
O1 C20 3.889(5) 2_546 no
O1 C17 3.933(4) 2_646 no
O2 N1 2.768(3) 2_656 no
O2 C21 3.343(4) 1_655 no
O2 C4 3.401(4) 2_556 no
O2 C20 3.560(5) 1_655 no
O2 C1 3.656(3) 2_656 no
O2 C3 3.758(4) 2_556 no
O2 C2 3.781(4) 2_656 no
O2 C25 3.789(5) 4_554 no
O2 C5 3.819(4) 2_556 no
O3 N3 2.743(4) . no
O3 C13 3.476(4) . no
O3 C12 3.494(4) . no
O3 C11 3.514(4) . no
O3 C14 3.537(4) . no
O3 C10 3.556(4) . no
O3 C9 3.568(4) . no
O3 C9 3.589(4) 1_455 no
O3 C6 3.625(4) . no
O3 C11 3.669(4) 1_455 no
O4 N3 3.110(3) . no
O4 C11 3.249(4) . no
O4 C13 3.334(4) . no
O4 C22 3.645(4) . no
O4 C20 3.693(5) 1_655 no
O4 C9 3.719(4) . no
O4 N4 3.827(3) . no
O4 C17 3.850(4) . no
O4 C14 3.864(4) . no
O5 O7 2.826(4) 2_556 no
O5 C13 3.287(4) 4_455 no
O5 C14 3.336(4) 4 no
O5 C15 3.585(4) 4 no
O5 C18 3.665(4) . no
O5 C19 3.708(5) . no
O5 C11 3.761(4) 4_455 no
O5 N3 3.769(4) 4_455 no
O5 C12 3.816(4) 4_455 no
O6 C18 3.386(4) . no
O6 C17 3.535(4) . no
O6 C15 3.559(4) 4 no
O6 C14 3.637(4) 4 no
O6 O7 3.645(4) 2_556 no
O6 C20 3.680(6) 1_655 no
O6 C19 3.893(5) . no
O6 N5 3.905(4) . no
O6 C19 3.956(5) 1_655 no
O7 O8 2.807(6) 1_455 no
O7 O9 2.810(10) . no
O7 O8 2.965(6) 3_656 no
O7 C12 3.486(5) 3_556 no
O7 C26 3.627(5) 2_546 no
O7 C14 3.822(4) 3_556 no
O7 O9 3.950(10) 3_656 no
O8 O9 2.49(2) 3_656 no
O8 O9 2.83(2) . no
O8 C19 3.630(6) 2_546 no
O8 C1 3.693(5) . no
O8 C8 3.717(5) . no
O8 O8 3.770(9) 3_756 no
O8 C12 3.999(5) 3_656 no
O9 C12 3.40(2) 3_656 no
O9 C10 3.440(10) . no
O9 C10 3.540(10) 3_656 no
O9 C12 3.65(2) . no
O9 C18 3.97(2) 2_546 no
O9 C8 4.000(10) 3_656 no
N1 C16 3.457(4) 2_646 no
N1 C22 3.469(4) 2_546 no
N1 C17 3.506(4) 2_546 no
N1 N5 3.520(4) 2_646 no
N1 C21 3.577(4) 2_546 no
N1 C18 3.657(4) 2_546 no
N1 C20 3.691(5) 2_546 no
N1 C5 3.734(4) 1_655 no
N1 C19 3.739(5) 2_546 no
N2 C18 3.603(4) 2_546 no
N2 C17 3.833(4) 2_546 no
N3 C23 3.314(4) . no
N4 C3 3.342(4) 2_556 no
N4 C2 3.684(3) 2_556 no
N4 C4 3.873(4) 2_556 no
N5 C1 3.531(4) 2_656 no
N5 C20 3.544(5) 1_655 no
N5 C2 3.556(4) 2_556 no
N5 C7 3.599(4) 2_556 no
N5 C3 3.708(4) 2_556 no
N5 C6 3.795(4) 2_556 no
N5 C4 3.841(4) 2_556 no
N5 C5 3.894(4) 2_556 no
C1 C18 3.449(4) 2_546 no
C1 C19 3.512(5) 2_546 no
C1 C17 3.765(4) 2_546 no
C1 C5 3.890(5) 1_655 no
C1 C20 3.895(5) 2_546 no
C1 C16 3.965(4) 2_646 no
C1 C6 3.992(5) 1_655 no
C2 C17 3.422(4) 2_546 no
C2 C22 3.512(4) 2_546 no
C2 C16 3.717(4) 2_546 no
C2 C18 3.937(4) 2_546 no
C3 C16 3.368(4) 2_546 no
C3 C5 3.652(4) 3_657 no
C3 C22 3.677(4) 2_546 no
C3 C15 3.718(4) 2_546 no
C3 C4 3.873(4) 3_657 no
C3 C17 3.892(4) 2_546 no
C4 C16 3.428(4) 2_546 no
C4 C4 3.673(6) 3_657 no
C4 C5 3.726(4) 3_657 no
C4 C6 3.971(4) 3_657 no
C5 C16 3.869(4) 2_546 no
C7 C17 3.652(4) 2_546 no
C7 C18 3.921(4) 2_546 no
C9 C23 3.924(5) . no
C11 C23 3.766(5) . no
C11 C21 3.877(4) 1_655 no
C13 C23 3.786(4) . no
C14 C26 3.614(4) 4_454 no
C14 C23 3.982(4) . no
C15 C26 3.463(4) 4_454 no
C15 C25 3.943(6) 4_454 no
C16 C20 3.650(5) 1_655 no
C16 C21 3.838(5) 1_655 no
C17 C26 3.988(4) . no
C18 C26 3.461(5) . no
C19 C26 3.540(5) . no
C19 C25 3.792(6) . no
C20 C25 3.947(7) . no
C20 C24 3.977(7) . no
C21 C23 3.868(5) . no
C22 C23 3.938(4) . no

loop_
_geom_torsion_atom_site_label_1
_geom_torsion_atom_site_label_2
_geom_torsion_atom_site_label_3
_geom_torsion_atom_site_label_4
_geom_torsion
_geom_torsion_publ_flag
Cl1 C4 C3 C2 179.1(2) no
Cl1 C4 C5 C6 -179.8(2) no
O1 C1 N1 C2 179.6(3) no
O1 C1 N2 C7 -178.9(3) no
O1 C1 N2 C8 -9.3(4) no
O2 C16 N4 C15 -4.9(4) no
O2 C16 N4 C22 179.1(3) no
O2 C16 N5 C17 -179.4(3) no
O3 C23 C24 C25 -173.6(5) no
O4 C23 C24 C25 7.4(8) no
O5 C26 C25 C24 173.0(5) no
O6 C26 C25 C24 -10.3(8) no
N1 C1 N2 C7 0.4(3) no
N1 C1 N2 C8 170.0(2) no
N1 C2 C3 C4 179.4(3) no
N1 C2 C7 N2 1.1(3) no
N1 C2 C7 C6 -178.4(2) no
N2 C1 N1 C2 0.3(3) no
N2 C7 C2 C3 -179.7(2) no
N2 C7 C6 C5 179.2(3) no
N2 C8 C9 C11 -176.4(2) no
N2 C8 C10 C12 174.5(2) no
N3 C11 C9 C8 56.3(3) no
N3 C12 C10 C8 -55.7(3) no
N3 C13 C14 C15 163.0(3) no
N4 C15 C14 C13 -62.7(4) no
N4 C16 N5 C17 -0.9(3) no
N4 C22 C17 N5 -0.5(3) no
N4 C22 C17 C18 179.9(3) no
N4 C22 C21 C20 -179.5(3) no
N5 C16 N4 C15 176.6(2) no
N5 C16 N4 C22 0.6(3) no
N5 C17 C18 C19 -179.7(3) no
N5 C17 C22 C21 -179.7(3) no
C1 N1 C2 C3 -179.9(3) no
C1 N1 C2 C7 -0.9(3) no
C1 N2 C7 C2 -1.0(3) no
C1 N2 C7 C6 178.5(3) no
C1 N2 C8 C9 -102.2(3) no
C1 N2 C8 C10 132.1(3) no
C2 C3 C4 C5 -1.0(4) no
C2 C7 N2 C8 -169.7(2) no
C2 C7 C6 C5 -1.4(4) no
C3 C2 C7 C6 0.7(4) no
C3 C4 C5 C6 0.3(5) no
C4 C3 C2 C7 0.5(4) no
C4 C5 C6 C7 0.9(4) no
C6 C7 N2 C8 9.7(5) no
C7 N2 C8 C9 65.3(3) no
C7 N2 C8 C10 -60.4(3) no
C9 C8 C10 C12 50.0(3) no
C9 C11 N3 C12 -62.3(3) no
C9 C11 N3 C13 171.1(2) no
C10 C8 C9 C11 -50.5(3) no
C10 C12 N3 C11 62.3(3) no
C10 C12 N3 C13 -173.0(2) no
C11 N3 C13 C14 -169.9(2) no
C12 N3 C13 C14 65.8(3) no
C14 C15 N4 C16 107.0(3) no
C14 C15 N4 C22 -77.8(4) no
C15 N4 C22 C17 -175.9(2) no
C15 N4 C22 C21 3.2(5) no
C16 N4 C22 C17 -0.1(3) no
C16 N4 C22 C21 179.0(3) no
C16 N5 C17 C18 -179.6(3) no
C16 N5 C17 C22 0.9(3) no
C17 C18 C19 C20 -0.4(5) no
C17 C22 C21 C20 -0.5(5) no
C18 C17 C22 C21 0.7(4) no
C18 C19 C20 C21 0.6(6) no
C19 C18 C17 C22 -0.2(5) no
C19 C20 C21 C22 -0.1(6) no
C23 C24 C25 C26 1.0(10) no
